data_2013633
loop_
_publ_author_name
'Adiwidjaja, Gunadi'
'Pohl, Dieter'

_publ_section_title
;
Superstructure of \a-phase potassium nitrate
;
_journal_name_full 'Acta Crystallographica, Section C'
_journal_page_first i139
_journal_page_last i140
_journal_paper_doi 10.1107/S0108270103025277
_journal_volume 59
_journal_year 2003
_chemical_compound_source Synthetic
_chemical_formula_iupac 'K N O3'
_chemical_formula_moiety 'K N O3'
_chemical_formula_sum 'K N O3'
_chemical_formula_weight 101.11
_chemical_name_common 'potassium nitrate'
_chemical_name_mineral Niter
_space_group_IT_number 36
_space_group_name_Hall 'C 2c -2'
_space_group_name_H-M_alt 'C m c 21'
_symmetry_cell_setting orthorhombic
_symmetry_space_group_name_Hall 'C 2c -2'
_symmetry_space_group_name_H-M 'C m c 21'
_cell_angle_alpha 90.00
_cell_angle_beta 90.00
_cell_angle_gamma 90.00
_cell_formula_units_Z 16
_cell_length_a 10.825(6)
_cell_length_b 18.351(10)
_cell_length_c 6.435(3)
_cell_measurement_temperature 293(2)
_cell_volume 1278.3(12)
_database_code_amcsd 0010326
_diffrn_ambient_temperature 293(2)
_exptl_crystal_density_diffrn 2.101
_cod_database_code 2013633

loop_
_space_group_symop_operation_xyz
'x, y, z'
'-x, -y, z+1/2'
'-x, y, z'
'x, -y, z+1/2'
'x+1/2, y+1/2, z'
'-x+1/2, -y+1/2, z+1/2'
'-x+1/2, y+1/2, z'
'x+1/2, -y+1/2, z+1/2'

loop_
_atom_site_label
_atom_site_fract_x
_atom_site_fract_y
_atom_site_fract_z
_atom_site_U_iso_or_equiv
_atom_site_adp_type
_atom_site_calc_flag
_atom_site_refinement_flags
_atom_site_occupancy
_atom_site_disorder_assembly
_atom_site_disorder_group
_atom_site_type_symbol
K1 0.0000 0.41703(12) 0.2604(3) 0.0310(6) Uani d S 1 . . K
K2 0.5000 0.41679(12) 0.2614(3) 0.0305(6) Uani d S 1 . . K
K3 0.24980(14) 0.16670(8) 0.25104(8) 0.0303(4) Uani d . 1 . . K
N1 0.0000 0.2483(6) 0.4215(19) 0.026(2) Uani d S 1 . . N
N2 0.5000 0.2469(6) 0.4208(19) 0.031(2) Uani d S 1 . . N
N3 0.2497(6) 0.4979(4) 0.0911(18) 0.0271(18) Uani d . 1 . . N
O1 0.0000 0.1807(4) 0.414(2) 0.043(3) Uani d S 1 . . O
O2 0.5000 0.1788(4) 0.4138(19) 0.038(2) Uani d S 1 . . O
O3 0.0999(4) 0.2830(3) 0.4206(15) 0.0401(15) Uani d . 1 . . O
O4 0.3987(4) 0.2809(3) 0.4248(15) 0.0434(18) Uani d . 1 . . O
O5 0.1506(4) 0.5313(3) 0.0984(15) 0.0405(18) Uani d . 1 . . O
O6 0.3479(4) 0.5321(3) 0.0896(16) 0.044(2) Uani d . 1 . . O
O7 0.2478(5) 0.4296(3) 0.0937(18) 0.043(2) Uani d . 1 . . O

loop_
_atom_site_aniso_label
_atom_site_aniso_U_11
_atom_site_aniso_U_22
_atom_site_aniso_U_33
_atom_site_aniso_U_12
_atom_site_aniso_U_13
_atom_site_aniso_U_23
K1 0.0274(12) 0.0276(13) 0.0381(15) 0.000 0.000 -0.0011(14)
K2 0.0286(12) 0.0278(13) 0.0352(15) 0.000 0.000 -0.0009(14)
K3 0.0262(8) 0.0280(8) 0.0366(12) 0.0000(7) 0.0004(7) 0.0008(12)
N1 0.021(4) 0.030(4) 0.028(6) 0.000 0.000 0.000(5)
N2 0.038(5) 0.036(5) 0.019(6) 0.000 0.000 -0.002(5)
N3 0.026(3) 0.031(3) 0.024(5) 0.007(3) -0.003(3) -0.001(4)
O1 0.038(5) 0.031(4) 0.059(7) 0.000 0.000 0.001(5)
O2 0.045(5) 0.025(4) 0.044(6) 0.000 0.000 0.002(5)
O3 0.031(3) 0.047(3) 0.042(4) -0.007(3) -0.004(3) -0.005(4)
O4 0.026(3) 0.045(3) 0.059(5) 0.009(3) 0.003(3) -0.010(4)
O5 0.029(3) 0.036(3) 0.057(5) 0.002(3) -0.004(3) -0.001(4)
O6 0.028(3) 0.037(3) 0.066(6) -0.007(3) 0.006(3) 0.002(4)
O7 0.045(4) 0.032(3) 0.052(6) -0.003(3) 0.000(3) -0.011(4)

loop_
_geom_bond_atom_site_label_1
_geom_bond_atom_site_label_2
_geom_bond_site_symmetry_2
_geom_bond_distance
_geom_bond_publ_flag
K1 O2 6_554 2.840(11) ?
K1 O5 3 2.854(7) ?
K1 O5 . 2.854(7) ?
K1 O3 3 2.878(7) ?
K1 O3 . 2.878(7) ?
K1 O5 4_565 2.879(8) ?
K1 O5 2_565 2.879(8) ?
K1 O7 . 2.898(7) ?
K1 O7 3 2.898(7) ?
K2 O6 2_665 2.837(8) ?
K2 O6 4_565 2.837(8) ?
K2 O1 6_554 2.864(11) ?
K2 O6 3_655 2.900(7) ?
K2 O6 . 2.900(7) ?
K2 O4 . 2.921(7) ?
K2 O4 3_655 2.921(7) ?
K2 O7 3_655 2.945(7) ?
K2 O7 . 2.945(7) ?
K3 O4 6_554 2.814(8) ?
K3 O7 6 2.826(10) ?
K3 O3 6_554 2.832(8) ?
K3 O4 . 2.870(6) ?
K3 O5 7_545 2.881(6) ?
K3 O6 7_545 2.881(7) ?
K3 O3 . 2.894(6) ?
K3 O1 . 2.911(5) ?
K3 O2 . 2.912(5) ?
N1 O1 . 1.241(12) yes
N1 O3 . 1.255(6) yes
N1 O3 3 1.255(6) yes
N2 O2 . 1.250(12) yes
N2 O4 3_655 1.262(6) yes
N2 O4 . 1.262(6) yes
N3 O6 . 1.235(8) yes
N3 O5 . 1.237(8) yes
N3 O7 . 1.253(9) yes

loop_
_cod_related_entry_id
_cod_related_entry_database
_cod_related_entry_code
1 AMCSD 0010326
